data_4071993
loop_
_publ_author_name
'Morawitz, Thorsten'
'Zhang, Fan'
'Bolte, Michael'
'Bats, Jan W.'
'Lerner, Hans-Wolfram'
'Wagner, Matthias'

_publ_section_title
;
 Di- and Tritopic Poly(pyrazol-1-yl)borate Ligands: Synthesis,
 Characterization, and Reactivity toward [Mn(CO)5Br]
;
_journal_issue 19
_journal_name_full Organometallics
_journal_page_first 5067
_journal_paper_doi 10.1021/om800504r
_journal_volume 27
_journal_year 2008
_chemical_formula_sum 'C30 H22 B2 Mn2 N12 O6'
_chemical_formula_weight 778.10
_chemical_name_systematic ?
_space_group_IT_number 148
_symmetry_cell_setting hexagonal
_symmetry_space_group_name_Hall '-R 3'
_symmetry_space_group_name_H-M 'R -3 :H'
_atom_sites_solution_hydrogens geom
_atom_sites_solution_primary direct
_atom_sites_solution_secondary difmap
_audit_creation_method SHELXL-97
_cell_angle_alpha 90.00
_cell_angle_beta 90.00
_cell_angle_gamma 120.00
_cell_formula_units_Z 3
_cell_length_a 11.6044(14)
_cell_length_b 11.6044(14)
_cell_length_c 23.935(4)
_cell_measurement_reflns_used 2582
_cell_measurement_temperature 173(2)
_cell_measurement_theta_max 24.7
_cell_measurement_theta_min 3.6
_cell_volume 2791.3(7)
_computing_cell_refinement 'X-Area (Stoe & Cie, 2001)'
_computing_data_collection 'X-Area (Stoe & Cie, 2001)'
_computing_data_reduction 'X-Area (Stoe & Cie, 2001)'
_computing_molecular_graphics 'XP in SHELXTL-Plus (Sheldrick, 1991)'
_computing_publication_material SHELXL97
_computing_structure_refinement 'SHELXL97 (Sheldrick, 1997) '
_computing_structure_solution 'SHELXS97 (Sheldrick, 1990) '
_diffrn_ambient_temperature 173(2)
_diffrn_measured_fraction_theta_full 0.997
_diffrn_measured_fraction_theta_max 0.995
_diffrn_measurement_device_type 'STOE IPDS II two-circle-diffractometer'
_diffrn_measurement_method \w
_diffrn_radiation_monochromator graphite
_diffrn_radiation_source 'fine-focus sealed tube'
_diffrn_radiation_type MoK\a
_diffrn_radiation_wavelength 0.71073
_diffrn_reflns_av_R_equivalents 0.0913
_diffrn_reflns_av_sigmaI/netI 0.0809
_diffrn_reflns_limit_h_max 14
_diffrn_reflns_limit_h_min -14
_diffrn_reflns_limit_k_max 10
_diffrn_reflns_limit_k_min -14
_diffrn_reflns_limit_l_max 29
_diffrn_reflns_limit_l_min -25
_diffrn_reflns_number 4866
_diffrn_reflns_theta_full 25.00
_diffrn_reflns_theta_max 25.88
_diffrn_reflns_theta_min 3.51
_diffrn_standards_number 0
_exptl_absorpt_coefficient_mu 0.735
_exptl_absorpt_correction_T_max 0.9712
_exptl_absorpt_correction_T_min 0.8262
_exptl_absorpt_correction_type multi-scan
_exptl_absorpt_process_details 'MULABS (Spek, 2003; Blessing, 1995)'
_exptl_crystal_colour colourless
_exptl_crystal_density_diffrn 1.389
_exptl_crystal_density_method 'not measured'
_exptl_crystal_description plate
_exptl_crystal_F_000 1182
_exptl_crystal_size_max 0.27
_exptl_crystal_size_mid 0.15
_exptl_crystal_size_min 0.04
_refine_diff_density_max 0.608
_refine_diff_density_min -0.394
_refine_diff_density_rms 0.077
_refine_ls_extinction_method none
_refine_ls_goodness_of_fit_ref 0.994
_refine_ls_hydrogen_treatment mixed
_refine_ls_matrix_type full
_refine_ls_number_parameters 91
_refine_ls_number_reflns 1202
_refine_ls_number_restraints 3
_refine_ls_restrained_S_all 0.992
_refine_ls_R_factor_all 0.1152
_refine_ls_R_factor_gt 0.0645
_refine_ls_shift/su_max 0.000
_refine_ls_shift/su_mean 0.000
_refine_ls_structure_factor_coef Fsqd
_refine_ls_weighting_details 'calc w=1/[\s^2^(Fo^2^)+(0.0955P)^2^+0.0000P] where P=(Fo^2^+2Fc^2^)/3'
_refine_ls_weighting_scheme calc
_refine_ls_wR_factor_gt 0.1480
_refine_ls_wR_factor_ref 0.1704
_reflns_number_gt 759
_reflns_number_total 1202
_reflns_threshold_expression I>2\s(I)
_cod_data_source_file om800504r_si_002.cif
_cod_data_source_block wa676_/_Compd._p-11
_cod_depositor_comments
;
The following automatic conversions were performed:

'_symmetry_cell_setting' value 'Hexagonal' changed to 'hexagonal'
according to /home/saulius/struct/CIF-dictionaries/cif_core.dic
dictionary named 'cif_core.dic' version 2.4.1 from 2010-06-29.

Automatic conversion script
Id: cif_fix_values 1715 2011-07-08 13:25:40Z adriana 
;
_cod_original_sg_symbol_H-M 'R -3'
_cod_database_code 4071993

loop_
_symmetry_equiv_pos_as_xyz
'x, y, z'
'-y, x-y, z'
'-x+y, -x, z'
'x+2/3, y+1/3, z+1/3'
'-y+2/3, x-y+1/3, z+1/3'
'-x+y+2/3, -x+1/3, z+1/3'
'x+1/3, y+2/3, z+2/3'
'-y+1/3, x-y+2/3, z+2/3'
'-x+y+1/3, -x+2/3, z+2/3'
'-x, -y, -z'
'y, -x+y, -z'
'x-y, x, -z'
'-x+2/3, -y+1/3, -z+1/3'
'y+2/3, -x+y+1/3, -z+1/3'
'x-y+2/3, x+1/3, -z+1/3'
'-x+1/3, -y+2/3, -z+2/3'
'y+1/3, -x+y+2/3, -z+2/3'
'x-y+1/3, x+2/3, -z+2/3'

loop_
_atom_site_label
_atom_site_type_symbol
_atom_site_fract_x
_atom_site_fract_y
_atom_site_fract_z
_atom_site_U_iso_or_equiv
_atom_site_adp_type
_atom_site_occupancy
_atom_site_symmetry_multiplicity
_atom_site_calc_flag
_atom_site_refinement_flags
_atom_site_disorder_assembly
_atom_site_disorder_group
Mn1 Mn 0.6667 0.3333 0.57212(4) 0.0453(5) Uani 1 3 d S . .
C1 C 0.5336(7) 0.2110(7) 0.5291(2) 0.0719(18) Uani 1 1 d . . .
O1 O 0.4481(6) 0.1328(6) 0.50164(19) 0.1073(19) Uani 1 1 d . . .
B1 B 0.6667 0.3333 0.7059(3) 0.039(2) Uani 1 3 d S . .
N11 N 0.6609(4) 0.2057(4) 0.68114(13) 0.0408(9) Uani 1 1 d . . .
N12 N 0.6582(4) 0.1906(4) 0.62495(13) 0.0381(9) Uani 1 1 d . . .
C13 C 0.6546(5) 0.0757(5) 0.6147(3) 0.0588(14) Uani 1 1 d . . .
H13 H 0.6524 0.0413 0.5784 0.071 Uiso 1 1 calc R . .
C14 C 0.6543(9) 0.0143(7) 0.6635(4) 0.101(3) Uani 1 1 d . . .
H14 H 0.6517 -0.0683 0.6679 0.121 Uiso 1 1 calc R . .
C15 C 0.6586(9) 0.0988(8) 0.7048(3) 0.102(3) Uani 1 1 d . . .
H15 H 0.6598 0.0843 0.7438 0.122 Uiso 1 1 calc R . .
C21 C 0.6667 0.3333 0.7732(3) 0.0368(17) Uani 1 3 d SD . .
C22 C 0.6023(12) 0.3884(13) 0.8039(3) 0.030(3) Uani 0.33 1 d PD A -1
H22 H 0.5496 0.4174 0.7849 0.036 Uiso 0.33 1 calc PR A -1
C23 C 0.6146(14) 0.4010(13) 0.8622(3) 0.032(3) Uani 0.33 1 d PD . -1
H23 H 0.5877 0.4557 0.8811 0.038 Uiso 0.33 1 calc PR . -1

loop_
_atom_site_aniso_label
_atom_site_aniso_U_11
_atom_site_aniso_U_22
_atom_site_aniso_U_33
_atom_site_aniso_U_23
_atom_site_aniso_U_13
_atom_site_aniso_U_12
Mn1 0.0567(6) 0.0567(6) 0.0224(5) 0.000 0.000 0.0283(3)
C1 0.088(5) 0.091(5) 0.034(2) -0.018(3) -0.015(3) 0.043(4)
O1 0.100(4) 0.139(5) 0.068(3) -0.050(3) -0.036(3) 0.049(4)
B1 0.046(3) 0.046(3) 0.024(3) 0.000 0.000 0.0232(16)
N11 0.047(2) 0.041(2) 0.0350(17) 0.0014(15) -0.0065(15) 0.0222(18)
N12 0.038(2) 0.038(2) 0.0374(18) -0.0106(15) -0.0075(14) 0.0187(18)
C13 0.044(3) 0.047(3) 0.090(4) -0.024(3) -0.011(3) 0.026(3)
C14 0.129(7) 0.059(4) 0.141(7) -0.008(4) -0.035(5) 0.067(5)
C15 0.149(8) 0.097(6) 0.085(5) 0.028(4) -0.027(4) 0.080(6)
C21 0.042(3) 0.042(3) 0.027(3) 0.000 0.000 0.0210(13)
C22 0.034(8) 0.039(9) 0.028(5) 0.004(5) 0.001(5) 0.026(7)
C23 0.030(8) 0.032(8) 0.036(6) 0.003(5) 0.004(5) 0.018(7)

loop_
_atom_type_symbol
_atom_type_description
_atom_type_scat_dispersion_real
_atom_type_scat_dispersion_imag
_atom_type_scat_source
C C 0.0033 0.0016 'International Tables Vol C Tables 4.2.6.8 and 6.1.1.4'
H H 0.0000 0.0000 'International Tables Vol C Tables 4.2.6.8 and 6.1.1.4'
B B 0.0013 0.0007 'International Tables Vol C Tables 4.2.6.8 and 6.1.1.4'
Mn Mn 0.3368 0.7283 'International Tables Vol C Tables 4.2.6.8 and 6.1.1.4'
N N 0.0061 0.0033 'International Tables Vol C Tables 4.2.6.8 and 6.1.1.4'
O O 0.0106 0.0060 'International Tables Vol C Tables 4.2.6.8 and 6.1.1.4'

loop_
_geom_angle_atom_site_label_1
_geom_angle_atom_site_label_2
_geom_angle_atom_site_label_3
_geom_angle
_geom_angle_site_symmetry_1
_geom_angle_site_symmetry_3
C1 Mn1 C1 90.7(3) 2_655 .
C1 Mn1 C1 90.7(3) 2_655 3_665
C1 Mn1 C1 90.7(3) . 3_665
C1 Mn1 N12 92.3(2) 2_655 2_655
C1 Mn1 N12 176.5(2) . 2_655
C1 Mn1 N12 91.1(2) 3_665 2_655
C1 Mn1 N12 91.1(2) 2_655 .
C1 Mn1 N12 92.3(2) . .
C1 Mn1 N12 176.5(2) 3_665 .
N12 Mn1 N12 85.83(14) 2_655 .
C1 Mn1 N12 176.5(2) 2_655 3_665
C1 Mn1 N12 91.1(2) . 3_665
C1 Mn1 N12 92.3(2) 3_665 3_665
N12 Mn1 N12 85.83(14) 2_655 3_665
N12 Mn1 N12 85.84(14) . 3_665
O1 C1 Mn1 179.7(6) . .
N11 B1 N11 106.6(3) . 2_655
N11 B1 N11 106.6(3) . 3_665
N11 B1 N11 106.6(3) 2_655 3_665
N11 B1 C21 112.2(3) . .
N11 B1 C21 112.2(3) 2_655 .
N11 B1 C21 112.2(3) 3_665 .
C15 N11 N12 108.0(5) . .
C15 N11 B1 133.0(5) . .
N12 N11 B1 119.0(4) . .
C13 N12 N11 107.4(4) . .
C13 N12 Mn1 131.2(4) . .
N11 N12 Mn1 121.4(3) . .
N12 C13 C14 110.7(5) . .
N12 C13 H13 124.7 . .
C14 C13 H13 124.7 . .
C13 C14 C15 104.7(6) . .
C13 C14 H14 127.6 . .
C15 C14 H14 127.6 . .
N11 C15 C14 109.2(6) . .
N11 C15 H15 125.4 . .
C14 C15 H15 125.4 . .
C22 C21 C22 95.2(5) . 2_655
C22 C21 C22 95.2(5) . 3_665
C22 C21 C22 95.2(5) 2_655 3_665
C22 C21 C23 44.8(7) . 18_546
C22 C21 C23 56.0(7) 2_655 18_546
C22 C21 C23 116.4(6) 3_665 18_546
C22 C21 C23 56.0(7) . 17_556
C22 C21 C23 116.4(6) 2_655 17_556
C22 C21 C23 44.7(7) 3_665 17_556
C23 C21 C23 94.8(6) 18_546 17_556
C22 C21 C23 116.4(6) . 16_656
C22 C21 C23 44.7(7) 2_655 16_656
C22 C21 C23 56.0(7) 3_665 16_656
C23 C21 C23 94.8(6) 18_546 16_656
C23 C21 C23 94.8(6) 17_556 16_656
C22 C21 B1 121.5(4) . .
C22 C21 B1 121.5(4) 2_655 .
C22 C21 B1 121.5(4) 3_665 .
C23 C21 B1 121.8(4) 18_546 .
C23 C21 B1 121.8(4) 17_556 .
C23 C21 B1 121.8(4) 16_656 .
C23 C22 C21 121.1(8) . .
C23 C22 H22 119.4 . .
C21 C22 H22 119.4 . .
C22 C23 C21 121.0(8) . 16_656
C22 C23 H23 119.5 . .
C21 C23 H23 119.5 16_656 .

loop_
_geom_bond_atom_site_label_1
_geom_bond_atom_site_label_2
_geom_bond_distance
_geom_bond_site_symmetry_2
Mn1 C1 1.809(6) 2_655
Mn1 C1 1.809(6) .
Mn1 C1 1.809(6) 3_665
Mn1 N12 2.047(4) 2_655
Mn1 N12 2.047(4) .
Mn1 N12 2.047(4) 3_665
C1 O1 1.157(7) .
B1 N11 1.566(5) .
B1 N11 1.566(5) 2_655
B1 N11 1.566(5) 3_665
B1 C21 1.612(9) .
N11 C15 1.352(8) .
N11 N12 1.354(5) .
N12 C13 1.336(6) .
C13 C14 1.367(10) .
C13 H13 0.9500 .
C14 C15 1.376(11) .
C14 H14 0.9500 .
C15 H15 0.9500 .
C21 C22 1.409(10) .
C21 C22 1.409(10) 2_655
C21 C22 1.409(10) 3_665
C21 C23 1.419(11) 18_546
C21 C23 1.419(11) 17_556
C21 C23 1.419(11) 16_656
C22 C23 1.403(8) .
C22 H22 0.9500 .
C23 C21 1.419(11) 16_656
C23 H23 0.9500 .

loop_
_geom_torsion_atom_site_label_1
_geom_torsion_atom_site_label_2
_geom_torsion_atom_site_label_3
_geom_torsion_atom_site_label_4
_geom_torsion
_geom_torsion_site_symmetry_1
_geom_torsion_site_symmetry_4
C1 Mn1 C1 O1 -172(100) 2_655 .
C1 Mn1 C1 O1 -81(100) 3_665 .
N12 Mn1 C1 O1 39(100) 2_655 .
N12 Mn1 C1 O1 97(100) . .
N12 Mn1 C1 O1 11(100) 3_665 .
N11 B1 N11 C15 121.7(8) 2_655 .
N11 B1 N11 C15 -124.8(8) 3_665 .
C21 B1 N11 C15 -1.5(7) . .
N11 B1 N11 N12 -57.8(4) 2_655 .
N11 B1 N11 N12 55.7(4) 3_665 .
C21 B1 N11 N12 179.0(3) . .
C15 N11 N12 C13 -0.1(6) . .
B1 N11 N12 C13 179.5(3) . .
C15 N11 N12 Mn1 -177.9(5) . .
B1 N11 N12 Mn1 1.7(4) . .
C1 Mn1 N12 C13 -42.8(5) 2_655 .
C1 Mn1 N12 C13 47.9(5) . .
C1 Mn1 N12 C13 -163(4) 3_665 .
N12 Mn1 N12 C13 -135.1(5) 2_655 .
N12 Mn1 N12 C13 138.8(5) 3_665 .
C1 Mn1 N12 N11 134.3(4) 2_655 .
C1 Mn1 N12 N11 -134.9(4) . .
C1 Mn1 N12 N11 14(4) 3_665 .
N12 Mn1 N12 N11 42.1(3) 2_655 .
N12 Mn1 N12 N11 -44.0(2) 3_665 .
N11 N12 C13 C14 0.3(6) . .
Mn1 N12 C13 C14 177.7(5) . .
N12 C13 C14 C15 -0.3(9) . .
N12 N11 C15 C14 -0.1(9) . .
B1 N11 C15 C14 -179.6(5) . .
C13 C14 C15 N11 0.2(10) . .
N11 B1 C21 C22 -145.1(7) . .
N11 B1 C21 C22 94.9(7) 2_655 .
N11 B1 C21 C22 -25.1(7) 3_665 .
N11 B1 C21 C22 -25.1(7) . 2_655
N11 B1 C21 C22 -145.1(7) 2_655 2_655
N11 B1 C21 C22 94.9(7) 3_665 2_655
N11 B1 C21 C22 94.9(7) . 3_665
N11 B1 C21 C22 -25.1(7) 2_655 3_665
N11 B1 C21 C22 -145.1(7) 3_665 3_665
N11 B1 C21 C23 -92.0(7) . 18_546
N11 B1 C21 C23 148.0(7) 2_655 18_546
N11 B1 C21 C23 28.0(7) 3_665 18_546
N11 B1 C21 C23 148.0(7) . 17_556
N11 B1 C21 C23 28.0(7) 2_655 17_556
N11 B1 C21 C23 -92.0(7) 3_665 17_556
N11 B1 C21 C23 28.0(7) . 16_656
N11 B1 C21 C23 -92.0(7) 2_655 16_656
N11 B1 C21 C23 148.0(7) 3_665 16_656
C22 C21 C22 C23 54.8(9) 2_655 .
C22 C21 C22 C23 -40.9(9) 3_665 .
C23 C21 C22 C23 81.9(13) 18_546 .
C23 C21 C22 C23 -63.7(12) 17_556 .
C23 C21 C22 C23 13.5(16) 16_656 .
B1 C21 C22 C23 -173.1(8) . .
C21 C22 C23 C21 -14.1(16) . 16_656
